data_7013171
loop_
_publ_author_name
'Bedford, Robin B.'
'Blake, Michael E.'
'Coles, Simon J.'
'Hursthouse, Michael B.'
'Scully, P. Noelle'

_publ_section_title
;
 The first example of a doubly orthometallated aryl bis(phosphinite)
 ligand
;
_journal_issue 14
_journal_name_full 'Dalton Transactions'
_journal_page_first 2805
_journal_paper_doi 10.1039/b305136f
_journal_year 2003
_chemical_formula_sum 'C72 H50 Cl6 F12 O12 P4 Pd4'
_chemical_formula_weight 2097.38
_chemical_name_systematic ?
_space_group_IT_number 15
_symmetry_cell_setting monoclinic
_symmetry_space_group_name_Hall '-C 2yc'
_symmetry_space_group_name_H-M 'C 1 2/c 1'
_atom_sites_solution_hydrogens geom
_atom_sites_solution_primary direct
_atom_sites_solution_secondary difmap
_audit_creation_method SHELXL-97
_cell_angle_alpha 90.00
_cell_angle_beta 126.4610(10)
_cell_angle_gamma 90.00
_cell_formula_units_Z 4
_cell_length_a 33.4010(5)
_cell_length_b 14.0306(3)
_cell_length_c 20.3106(3)
_cell_measurement_reflns_used 22222
_cell_measurement_temperature 120(2)
_cell_measurement_theta_max 27.48
_cell_measurement_theta_min 2.91
_cell_volume 7655.2(2)
_computing_cell_refinement 'DENZO & COLLECT'
_computing_data_collection 'DENZO (Otwinowski & Minor, 1997) & COLLECT (Hooft, 1998)'
_computing_data_reduction 'DENZO & COLLECT'
_computing_molecular_graphics 'PLATON (Spek, 1990)'
_computing_structure_refinement 'SHELXL-97 (Sheldrick, 1997)'
_computing_structure_solution 'SHELXS-97 (Sheldrick, 1997)'
_diffrn_ambient_temperature 120(2)
_diffrn_detector_area_resol_mean 9.091
_diffrn_measured_fraction_theta_full 0.996
_diffrn_measured_fraction_theta_max 0.996
_diffrn_measurement_device_type 'Bruker-Nonius KappaCCD'
_diffrn_measurement_method '\f & \w scans'
_diffrn_radiation_monochromator graphite
_diffrn_radiation_source 'Bruker-Nonius FR591 rotating anode'
_diffrn_radiation_type MoK\a
_diffrn_radiation_wavelength 0.71073
_diffrn_reflns_av_R_equivalents 0.0763
_diffrn_reflns_av_sigmaI/netI 0.0568
_diffrn_reflns_limit_h_max 41
_diffrn_reflns_limit_h_min -43
_diffrn_reflns_limit_k_max 18
_diffrn_reflns_limit_k_min -18
_diffrn_reflns_limit_l_max 24
_diffrn_reflns_limit_l_min -26
_diffrn_reflns_number 38540
_diffrn_reflns_theta_full 27.48
_diffrn_reflns_theta_max 27.48
_diffrn_reflns_theta_min 3.03
_diffrn_standards_decay_% 0
_exptl_absorpt_coefficient_mu 1.307
_exptl_absorpt_correction_T_max 0.9257
_exptl_absorpt_correction_T_min 0.7800
_exptl_absorpt_correction_type multi-scan
_exptl_absorpt_process_details 'SORTAV (Blessing, 1997)'
_exptl_crystal_colour yellow
_exptl_crystal_density_diffrn 1.820
_exptl_crystal_density_method 'not measured'
_exptl_crystal_description rod
_exptl_crystal_F_000 4128
_exptl_crystal_size_max 0.20
_exptl_crystal_size_mid 0.08
_exptl_crystal_size_min 0.06
_refine_diff_density_max 0.883
_refine_diff_density_min -0.903
_refine_diff_density_rms 0.123
_refine_ls_extinction_coef 0.00047(4)
_refine_ls_extinction_expression Fc^*^=kFc[1+0.001xFc^2^\l^3^/sin(2\q)]^-1/4^
_refine_ls_extinction_method SHELXL
_refine_ls_goodness_of_fit_ref 1.039
_refine_ls_hydrogen_treatment riding
_refine_ls_matrix_type full
_refine_ls_number_parameters 498
_refine_ls_number_reflns 8745
_refine_ls_number_restraints 0
_refine_ls_restrained_S_all 1.039
_refine_ls_R_factor_all 0.0522
_refine_ls_R_factor_gt 0.0387
_refine_ls_shift/su_max 0.030
_refine_ls_shift/su_mean 0.005
_refine_ls_structure_factor_coef Fsqd
_refine_ls_weighting_details 'calc w=1/[\s^2^(Fo^2^)+(0.0280P)^2^+27.4581P] where P=(Fo^2^+2Fc^2^)/3'
_refine_ls_weighting_scheme calc
_refine_ls_wR_factor_gt 0.0830
_refine_ls_wR_factor_ref 0.0905
_reflns_number_gt 7183
_reflns_number_total 8745
_reflns_threshold_expression >2\s(I)
_cod_data_source_file b305136f.txt
_cod_data_source_block 1
_cod_depositor_comments
;
The following automatic conversions were performed:
'_symmetry_cell_setting' value 'Monoclinic' changed to 'monoclinic'
according to '/home/saulius/struct/CIF-dictionaries/cif_core.dic'
dictionary named 'cif_core.dic' version 2.4.1 from 2010-06-29.

Automatic conversion script
Id: cif_fix_enum 1527 2010-12-29 10:47:43Z saulius 
;
_cod_original_sg_symbol_H-M C2/c
_cod_database_code 7013171

loop_
_symmetry_equiv_pos_as_xyz
'x, y, z'
'-x, y, -z+1/2'
'x+1/2, y+1/2, z'
'-x+1/2, y+1/2, -z+1/2'
'-x, -y, -z'
'x, -y, z-1/2'
'-x+1/2, -y+1/2, -z'
'x+1/2, -y+1/2, z-1/2'

loop_
_atom_site_label
_atom_site_type_symbol
_atom_site_fract_x
_atom_site_fract_y
_atom_site_fract_z
_atom_site_U_iso_or_equiv
_atom_site_adp_type
_atom_site_occupancy
_atom_site_symmetry_multiplicity
_atom_site_calc_flag
_atom_site_refinement_flags
_atom_site_disorder_assembly
_atom_site_disorder_group
Cl1 Cl 0.13050(5) 0.02747(11) 0.47843(9) 0.0635(4) Uani 1 1 d . . .
Cl2 Cl 0.11512(8) 0.00265(15) 0.60295(9) 0.0926(6) Uani 1 1 d . . .
Cl3 Cl 0.03731(5) -0.04971(9) 0.43580(9) 0.0573(3) Uani 1 1 d . . .
C36 C 0.08677(19) 0.0298(3) 0.5002(3) 0.0444(11) Uani 1 1 d . . .
H36 H 0.0728 0.0957 0.4895 0.053 Uiso 1 1 calc R . .
Pd1 Pd -0.063355(9) 0.476093(17) 0.333597(14) 0.01455(8) Uani 1 1 d . . .
Pd2 Pd 0.121851(9) 0.426491(17) 0.357579(14) 0.01441(8) Uani 1 1 d . . .
P1 P -0.05775(3) 0.62425(6) 0.36980(5) 0.01551(18) Uani 1 1 d . . .
P2 P 0.17732(3) 0.52616(6) 0.44759(5) 0.01583(18) Uani 1 1 d . . .
F1 F 0.05571(10) 0.13754(16) 0.16065(15) 0.0415(6) Uani 1 1 d . . .
F2 F 0.06614(9) 0.11999(15) 0.27417(14) 0.0377(6) Uani 1 1 d . . .
F3 F -0.00504(8) 0.16452(17) 0.16723(15) 0.0399(6) Uani 1 1 d . . .
F4 F 0.25502(8) 0.35549(18) 0.35239(13) 0.0363(6) Uani 1 1 d . . .
F5 F 0.20773(9) 0.2897(2) 0.23418(14) 0.0450(7) Uani 1 1 d . . .
F6 F 0.22882(10) 0.4367(2) 0.24500(18) 0.0535(8) Uani 1 1 d . . .
O2 O 0.15301(8) 0.59031(16) 0.48191(13) 0.0174(5) Uani 1 1 d . . .
O3 O 0.05403(9) 0.32571(16) 0.17029(14) 0.0195(5) Uani 1 1 d . . .
O4 O 0.07299(9) 0.30711(16) 0.29640(14) 0.0206(5) Uani 1 1 d . . .
O5 O 0.13781(9) 0.44578(17) 0.20668(14) 0.0205(5) Uani 1 1 d . . .
O6 O 0.16810(9) 0.36882(17) 0.32603(14) 0.0200(5) Uani 1 1 d . . .
O10 O 0.00027(8) 0.63884(16) 0.44924(13) 0.0170(5) Uani 1 1 d . . .
C1 C -0.09271(12) 0.6608(2) 0.4063(2) 0.0172(7) Uani 1 1 d . . .
C2 C -0.14465(13) 0.6575(3) 0.3502(2) 0.0242(8) Uani 1 1 d . . .
H2 H -0.1598 0.6354 0.2960 0.029 Uiso 1 1 calc R . .
C3 C -0.17377(13) 0.6864(3) 0.3743(2) 0.0286(8) Uani 1 1 d . . .
H3 H -0.2090 0.6854 0.3362 0.034 Uiso 1 1 calc R . .
C4 C -0.15170(14) 0.7168(3) 0.4537(2) 0.0281(8) Uani 1 1 d . . .
H4 H -0.1719 0.7362 0.4699 0.034 Uiso 1 1 calc R . .
C5 C -0.10043(14) 0.7193(3) 0.5097(2) 0.0254(8) Uani 1 1 d . . .
H5 H -0.0855 0.7399 0.5642 0.030 Uiso 1 1 calc R . .
C6 C -0.07044(13) 0.6912(2) 0.4859(2) 0.0203(7) Uani 1 1 d . . .
H6 H -0.0352 0.6930 0.5240 0.024 Uiso 1 1 calc R . .
C7 C -0.06747(12) 0.7162(2) 0.2994(2) 0.0190(7) Uani 1 1 d . . .
C8 C -0.07846(15) 0.8088(2) 0.3081(2) 0.0275(8) Uani 1 1 d . . .
H8 H -0.0841 0.8224 0.3477 0.033 Uiso 1 1 calc R . .
C9 C -0.08119(16) 0.8815(3) 0.2593(3) 0.0341(9) Uani 1 1 d . . .
H9 H -0.0890 0.9445 0.2652 0.041 Uiso 1 1 calc R . .
C10 C -0.07249(15) 0.8618(3) 0.2019(2) 0.0319(9) Uani 1 1 d . . .
H10 H -0.0739 0.9116 0.1689 0.038 Uiso 1 1 calc R . .
C11 C -0.06172(14) 0.7696(3) 0.1926(2) 0.0285(8) Uani 1 1 d . . .
H11 H -0.0559 0.7566 0.1530 0.034 Uiso 1 1 calc R . .
C12 C -0.05939(13) 0.6962(3) 0.2405(2) 0.0217(7) Uani 1 1 d . . .
H12 H -0.0524 0.6330 0.2335 0.026 Uiso 1 1 calc R . .
C13 C 0.02992(12) 0.5852(2) 0.43480(19) 0.0142(6) Uani 1 1 d . . .
C14 C 0.07916(12) 0.6138(2) 0.47295(19) 0.0155(6) Uani 1 1 d . . .
C15 C 0.10211(13) 0.6968(2) 0.5318(2) 0.0211(7) Uani 1 1 d . . .
H15A H 0.1368 0.6818 0.5766 0.032 Uiso 1 1 calc R . .
H15B H 0.0834 0.7087 0.5540 0.032 Uiso 1 1 calc R . .
H15C H 0.1011 0.7537 0.5028 0.032 Uiso 1 1 calc R . .
C16 C 0.10404(12) 0.5625(2) 0.44859(19) 0.0154(6) Uani 1 1 d . . .
C17 C 0.08318(12) 0.4875(2) 0.39208(19) 0.0150(6) Uani 1 1 d . . .
C18 C 0.03425(12) 0.4606(2) 0.35855(19) 0.0164(6) Uani 1 1 d . . .
H18 H 0.0195 0.4090 0.3209 0.020 Uiso 1 1 calc R . .
C19 C 0.00695(12) 0.5089(2) 0.37990(19) 0.0149(6) Uani 1 1 d . . .
C20 C 0.05898(12) 0.2807(2) 0.2273(2) 0.0178(7) Uani 1 1 d . . .
C21 C 0.04439(13) 0.1737(2) 0.2076(2) 0.0223(7) Uani 1 1 d . . .
C22 C 0.16893(12) 0.3987(2) 0.2687(2) 0.0164(7) Uani 1 1 d . . .
C23 C 0.21570(14) 0.3704(3) 0.2755(2) 0.0265(8) Uani 1 1 d . . .
C24 C 0.24542(14) 0.4925(3) 0.6147(2) 0.0246(8) Uani 1 1 d . . .
H24 H 0.2280 0.5404 0.6213 0.030 Uiso 1 1 calc R . .
C25 C 0.28619(15) 0.4487(3) 0.6823(2) 0.0333(9) Uani 1 1 d . . .
H25 H 0.2968 0.4669 0.7355 0.040 Uiso 1 1 calc R . .
C26 C 0.31187(14) 0.3786(3) 0.6737(2) 0.0326(9) Uani 1 1 d . . .
H26 H 0.3404 0.3497 0.7207 0.039 Uiso 1 1 calc R . .
C27 C 0.29587(15) 0.3509(3) 0.5962(2) 0.0340(9) Uani 1 1 d . . .
H27 H 0.3132 0.3021 0.5902 0.041 Uiso 1 1 calc R . .
C28 C 0.25470(14) 0.3936(3) 0.5273(2) 0.0264(8) Uani 1 1 d . . .
H28 H 0.2435 0.3736 0.4742 0.032 Uiso 1 1 calc R . .
C29 C 0.22977(12) 0.4666(2) 0.5365(2) 0.0184(7) Uani 1 1 d . . .
C30 C 0.20427(12) 0.6138(2) 0.4191(2) 0.0185(7) Uani 1 1 d . . .
C31 C 0.24026(15) 0.5856(3) 0.4084(2) 0.0286(8) Uani 1 1 d . . .
H31 H 0.2513 0.5213 0.4179 0.034 Uiso 1 1 calc R . .
C32 C 0.25965(17) 0.6518(3) 0.3838(3) 0.0367(10) Uani 1 1 d . . .
H32 H 0.2843 0.6330 0.3770 0.044 Uiso 1 1 calc R . .
C33 C 0.24343(16) 0.7449(3) 0.3692(2) 0.0330(9) Uani 1 1 d . . .
H33 H 0.2565 0.7897 0.3516 0.040 Uiso 1 1 calc R . .
C34 C 0.20810(15) 0.7734(3) 0.3802(2) 0.0298(8) Uani 1 1 d . . .
H34 H 0.1973 0.8378 0.3707 0.036 Uiso 1 1 calc R . .
C35 C 0.18823(13) 0.7075(3) 0.4050(2) 0.0235(7) Uani 1 1 d . . .
H35 H 0.1638 0.7269 0.4122 0.028 Uiso 1 1 calc R . .

loop_
_atom_site_aniso_label
_atom_site_aniso_U_11
_atom_site_aniso_U_22
_atom_site_aniso_U_33
_atom_site_aniso_U_23
_atom_site_aniso_U_13
_atom_site_aniso_U_12
Cl1 0.0516(8) 0.0785(10) 0.0610(8) -0.0282(7) 0.0338(7) -0.0120(7)
Cl2 0.1160(15) 0.1118(14) 0.0397(8) 0.0159(8) 0.0406(9) 0.0443(12)
Cl3 0.0552(8) 0.0424(7) 0.0722(9) 0.0005(6) 0.0368(7) 0.0021(6)
C36 0.052(3) 0.043(3) 0.036(2) -0.002(2) 0.025(2) 0.011(2)
Pd1 0.01197(13) 0.01464(14) 0.01733(14) -0.00157(9) 0.00887(11) -0.00125(9)
Pd2 0.01392(13) 0.01482(13) 0.01690(14) -0.00114(9) 0.01047(11) 0.00000(9)
P1 0.0127(4) 0.0155(4) 0.0184(4) -0.0013(3) 0.0093(3) -0.0002(3)
P2 0.0131(4) 0.0171(4) 0.0185(4) -0.0013(3) 0.0101(3) -0.0010(3)
F1 0.0682(18) 0.0231(12) 0.0548(15) -0.0141(11) 0.0484(14) -0.0060(11)
F2 0.0507(15) 0.0159(11) 0.0366(13) 0.0055(9) 0.0206(12) 0.0024(10)
F3 0.0227(12) 0.0268(12) 0.0561(15) -0.0068(11) 0.0157(11) -0.0102(10)
F4 0.0186(11) 0.0606(16) 0.0246(11) 0.0018(10) 0.0101(9) 0.0162(11)
F5 0.0338(13) 0.0641(17) 0.0364(13) -0.0117(12) 0.0204(11) 0.0187(12)
F6 0.0343(14) 0.076(2) 0.0711(18) 0.0364(15) 0.0427(14) 0.0187(14)
O2 0.0126(11) 0.0190(12) 0.0220(12) -0.0054(9) 0.0110(10) -0.0028(9)
O3 0.0194(12) 0.0170(12) 0.0208(12) 0.0000(10) 0.0113(10) 0.0011(10)
O4 0.0226(13) 0.0197(12) 0.0246(13) -0.0047(10) 0.0167(11) -0.0044(10)
O5 0.0161(12) 0.0247(13) 0.0233(12) 0.0064(10) 0.0131(10) 0.0052(10)
O6 0.0214(12) 0.0217(12) 0.0232(12) 0.0014(10) 0.0166(10) 0.0056(10)
O10 0.0126(11) 0.0200(12) 0.0184(11) -0.0057(9) 0.0093(9) 0.0000(9)
C1 0.0174(16) 0.0140(15) 0.0248(17) 0.0015(13) 0.0150(14) 0.0030(13)
C2 0.0158(17) 0.0225(18) 0.0288(19) -0.0045(15) 0.0102(15) 0.0006(14)
C3 0.0144(17) 0.0250(19) 0.046(2) 0.0023(17) 0.0176(17) 0.0032(15)
C4 0.031(2) 0.0267(19) 0.041(2) 0.0072(17) 0.0291(19) 0.0086(16)
C5 0.031(2) 0.0273(19) 0.0266(19) 0.0049(15) 0.0218(17) 0.0051(16)
C6 0.0177(17) 0.0224(18) 0.0217(17) 0.0023(14) 0.0123(14) 0.0019(14)
C7 0.0152(16) 0.0199(17) 0.0193(16) -0.0007(13) 0.0088(13) -0.0020(13)
C8 0.037(2) 0.0174(18) 0.033(2) -0.0012(15) 0.0239(18) -0.0012(16)
C9 0.044(2) 0.0180(18) 0.045(2) 0.0000(17) 0.030(2) -0.0026(17)
C10 0.035(2) 0.027(2) 0.032(2) 0.0084(16) 0.0183(18) -0.0018(17)
C11 0.0243(19) 0.039(2) 0.0208(18) 0.0019(16) 0.0128(16) -0.0045(17)
C12 0.0184(17) 0.0227(18) 0.0216(17) -0.0007(14) 0.0105(14) -0.0018(14)
C13 0.0140(15) 0.0138(15) 0.0175(15) 0.0018(12) 0.0108(13) 0.0038(12)
C14 0.0128(15) 0.0176(16) 0.0158(15) -0.0006(13) 0.0084(13) -0.0005(13)
C15 0.0183(17) 0.0224(18) 0.0234(17) -0.0052(14) 0.0129(14) -0.0035(14)
C16 0.0107(15) 0.0184(16) 0.0172(16) -0.0017(13) 0.0084(13) -0.0032(12)
C17 0.0149(15) 0.0138(15) 0.0180(16) 0.0022(12) 0.0106(13) 0.0015(12)
C18 0.0148(16) 0.0157(16) 0.0155(15) -0.0015(12) 0.0073(13) -0.0006(13)
C19 0.0132(15) 0.0138(15) 0.0175(16) 0.0025(12) 0.0091(13) 0.0021(12)
C20 0.0112(15) 0.0211(17) 0.0204(17) -0.0005(14) 0.0090(13) 0.0023(13)
C21 0.0232(18) 0.0188(17) 0.0236(18) -0.0015(14) 0.0131(15) -0.0005(15)
C22 0.0135(15) 0.0195(17) 0.0207(16) -0.0014(13) 0.0126(14) 0.0013(13)
C23 0.0228(19) 0.040(2) 0.0204(18) 0.0046(16) 0.0146(15) 0.0123(17)
C24 0.0258(19) 0.0241(18) 0.0251(19) -0.0009(15) 0.0158(16) 0.0004(15)
C25 0.029(2) 0.044(2) 0.0171(18) -0.0015(17) 0.0077(16) -0.0004(18)
C26 0.0209(19) 0.042(2) 0.027(2) 0.0097(18) 0.0100(16) 0.0024(17)
C27 0.027(2) 0.035(2) 0.037(2) 0.0078(18) 0.0178(18) 0.0114(17)
C28 0.0260(19) 0.028(2) 0.0253(19) 0.0011(15) 0.0153(16) 0.0052(16)
C29 0.0149(16) 0.0188(17) 0.0202(17) -0.0006(13) 0.0097(14) -0.0029(13)
C30 0.0128(16) 0.0221(17) 0.0192(16) -0.0019(13) 0.0087(13) -0.0040(13)
C31 0.031(2) 0.0255(19) 0.041(2) -0.0041(16) 0.0284(19) -0.0041(16)
C32 0.041(2) 0.039(2) 0.051(3) -0.007(2) 0.039(2) -0.0091(19)
C33 0.039(2) 0.032(2) 0.036(2) -0.0037(17) 0.0271(19) -0.0163(18)
C34 0.029(2) 0.026(2) 0.030(2) 0.0047(16) 0.0150(17) -0.0023(16)
C35 0.0145(17) 0.0264(19) 0.0271(18) 0.0009(15) 0.0110(15) -0.0031(14)

loop_
_atom_type_symbol
_atom_type_description
_atom_type_scat_dispersion_real
_atom_type_scat_dispersion_imag
_atom_type_scat_source
C C 0.0033 0.0016 'International Tables Vol C Tables 4.2.6.8 and 6.1.1.4'
H H 0.0000 0.0000 'International Tables Vol C Tables 4.2.6.8 and 6.1.1.4'
Cl Cl 0.1484 0.1585 'International Tables Vol C Tables 4.2.6.8 and 6.1.1.4'
F F 0.0171 0.0103 'International Tables Vol C Tables 4.2.6.8 and 6.1.1.4'
O O 0.0106 0.0060 'International Tables Vol C Tables 4.2.6.8 and 6.1.1.4'
P P 0.1023 0.0942 'International Tables Vol C Tables 4.2.6.8 and 6.1.1.4'
Pd Pd -0.9988 1.0072 'International Tables Vol C Tables 4.2.6.8 and 6.1.1.4'

loop_
_geom_angle_atom_site_label_1
_geom_angle_atom_site_label_2
_geom_angle_atom_site_label_3
_geom_angle
_geom_angle_site_symmetry_1
_geom_angle_site_symmetry_3
_geom_angle_publ_flag
Cl2 C36 Cl1 110.8(3) . . ?
Cl2 C36 Cl3 110.6(3) . . ?
Cl1 C36 Cl3 110.7(2) . . ?
C19 Pd1 O3 95.06(11) . 2 ?
C19 Pd1 O5 175.02(11) . 2 ?
O3 Pd1 O5 87.23(9) 2 2 ?
C19 Pd1 P1 77.28(9) . . ?
O3 Pd1 P1 165.66(7) 2 . ?
O5 Pd1 P1 99.53(7) 2 . ?
C19 Pd1 Pd2 108.59(9) . 2 ?
O3 Pd1 Pd2 74.92(6) 2 2 ?
O5 Pd1 Pd2 76.26(6) 2 2 ?
P1 Pd1 Pd2 118.87(2) . 2 ?
C17 Pd2 O4 96.33(11) . . ?
C17 Pd2 O6 175.49(11) . . ?
O4 Pd2 O6 88.15(9) . . ?
C17 Pd2 P2 80.44(10) . . ?
O4 Pd2 P2 165.07(7) . . ?
O6 Pd2 P2 95.09(7) . . ?
C17 Pd2 Pd1 106.01(9) . 2 ?
O4 Pd2 Pd1 76.27(6) . 2 ?
O6 Pd2 Pd1 75.56(6) . 2 ?
P2 Pd2 Pd1 118.65(2) . 2 ?
O10 P1 C1 103.73(14) . . ?
O10 P1 C7 103.97(14) . . ?
C1 P1 C7 105.57(16) . . ?
O10 P1 Pd1 105.43(9) . . ?
C1 P1 Pd1 117.86(11) . . ?
C7 P1 Pd1 118.43(12) . . ?
O2 P2 C29 105.24(14) . . ?
O2 P2 C30 103.38(14) . . ?
C29 P2 C30 105.21(15) . . ?
O2 P2 Pd2 108.98(9) . . ?
C29 P2 Pd2 112.28(11) . . ?
C30 P2 Pd2 120.44(11) . . ?
C16 O2 P2 112.11(19) . . ?
C20 O3 Pd1 126.5(2) . 2 ?
C20 O4 Pd2 122.2(2) . . ?
C22 O5 Pd1 124.9(2) . 2 ?
C22 O6 Pd2 124.5(2) . . ?
C13 O10 P1 107.17(19) . . ?
C6 C1 C2 120.4(3) . . ?
C6 C1 P1 122.8(3) . . ?
C2 C1 P1 116.9(3) . . ?
C3 C2 C1 119.6(3) . . ?
C4 C3 C2 120.2(3) . . ?
C5 C4 C3 120.5(3) . . ?
C4 C5 C6 119.9(3) . . ?
C1 C6 C5 119.4(3) . . ?
C8 C7 C12 119.6(3) . . ?
C8 C7 P1 120.3(3) . . ?
C12 C7 P1 119.8(3) . . ?
C9 C8 C7 120.5(4) . . ?
C10 C9 C8 119.8(4) . . ?
C11 C10 C9 120.2(4) . . ?
C10 C11 C12 120.5(3) . . ?
C11 C12 C7 119.5(3) . . ?
C14 C13 C19 124.6(3) . . ?
C14 C13 O10 118.3(3) . . ?
C19 C13 O10 117.0(3) . . ?
C16 C14 C13 114.1(3) . . ?
C16 C14 C15 123.3(3) . . ?
C13 C14 C15 122.5(3) . . ?
C14 C16 C17 124.6(3) . . ?
C14 C16 O2 117.1(3) . . ?
C17 C16 O2 118.3(3) . . ?
C18 C17 C16 118.1(3) . . ?
C18 C17 Pd2 121.8(2) . . ?
C16 C17 Pd2 120.1(2) . . ?
C19 C18 C17 120.5(3) . . ?
C18 C19 C13 117.9(3) . . ?
C18 C19 Pd1 123.0(2) . . ?
C13 C19 Pd1 119.0(2) . . ?
O3 C20 O4 130.8(3) . . ?
O3 C20 C21 113.8(3) . . ?
O4 C20 C21 115.4(3) . . ?
F1 C21 F2 107.4(3) . . ?
F1 C21 F3 107.3(3) . . ?
F2 C21 F3 107.3(3) . . ?
F1 C21 C20 112.1(3) . . ?
F2 C21 C20 112.9(3) . . ?
F3 C21 C20 109.5(3) . . ?
O5 C22 O6 130.7(3) . . ?
O5 C22 C23 114.9(3) . . ?
O6 C22 C23 114.4(3) . . ?
F6 C23 F4 106.8(3) . . ?
F6 C23 F5 107.3(3) . . ?
F4 C23 F5 107.0(3) . . ?
F6 C23 C22 112.1(3) . . ?
F4 C23 C22 112.8(3) . . ?
F5 C23 C22 110.5(3) . . ?
C25 C24 C29 120.0(4) . . ?
C24 C25 C26 120.7(4) . . ?
C27 C26 C25 119.7(4) . . ?
C26 C27 C28 120.5(4) . . ?
C27 C28 C29 119.6(3) . . ?
C24 C29 C28 119.5(3) . . ?
C24 C29 P2 120.2(3) . . ?
C28 C29 P2 120.3(3) . . ?
C35 C30 C31 119.9(3) . . ?
C35 C30 P2 120.5(3) . . ?
C31 C30 P2 119.6(3) . . ?
C32 C31 C30 119.7(4) . . ?
C33 C32 C31 120.4(4) . . ?
C32 C33 C34 120.3(4) . . ?
C33 C34 C35 120.1(4) . . ?
C30 C35 C34 119.7(3) . . ?

loop_
_geom_bond_atom_site_label_1
_geom_bond_atom_site_label_2
_geom_bond_distance
_geom_bond_site_symmetry_2
_geom_bond_publ_flag
Cl1 C36 1.760(5) . ?
Cl2 C36 1.746(5) . ?
Cl3 C36 1.765(5) . ?
Pd1 C19 1.996(3) . ?
Pd1 O3 2.141(2) 2 ?
Pd1 O5 2.149(2) 2 ?
Pd1 P1 2.1756(9) . ?
Pd1 Pd2 3.2190(3) 2 ?
Pd2 C17 1.992(3) . ?
Pd2 O4 2.145(2) . ?
Pd2 O6 2.151(2) . ?
Pd2 P2 2.1690(9) . ?
Pd2 Pd1 3.2190(3) 2 ?
P1 O10 1.638(2) . ?
P1 C1 1.790(3) . ?
P1 C7 1.806(3) . ?
P2 O2 1.621(2) . ?
P2 C29 1.808(3) . ?
P2 C30 1.810(3) . ?
F1 C21 1.320(4) . ?
F2 C21 1.325(4) . ?
F3 C21 1.344(4) . ?
F4 C23 1.330(4) . ?
F5 C23 1.338(5) . ?
F6 C23 1.328(5) . ?
O2 C16 1.403(4) . ?
O3 C20 1.241(4) . ?
O3 Pd1 2.141(2) 2 ?
O4 C20 1.243(4) . ?
O5 C22 1.244(4) . ?
O5 Pd1 2.149(2) 2 ?
O6 C22 1.252(4) . ?
O10 C13 1.406(4) . ?
C1 C6 1.386(5) . ?
C1 C2 1.400(5) . ?
C2 C3 1.384(5) . ?
C3 C4 1.383(6) . ?
C4 C5 1.383(5) . ?
C5 C6 1.402(5) . ?
C7 C8 1.389(5) . ?
C7 C12 1.402(5) . ?
C8 C9 1.387(5) . ?
C9 C10 1.386(6) . ?
C10 C11 1.385(6) . ?
C11 C12 1.387(5) . ?
C13 C14 1.397(4) . ?
C13 C19 1.401(4) . ?
C14 C16 1.394(4) . ?
C14 C15 1.510(4) . ?
C16 C17 1.400(4) . ?
C17 C18 1.398(5) . ?
C18 C19 1.396(4) . ?
C20 C21 1.555(5) . ?
C22 C23 1.537(5) . ?
C24 C25 1.377(5) . ?
C24 C29 1.393(5) . ?
C25 C26 1.383(6) . ?
C26 C27 1.383(6) . ?
C27 C28 1.387(5) . ?
C28 C29 1.400(5) . ?
C30 C35 1.384(5) . ?
C30 C31 1.401(5) . ?
C31 C32 1.385(5) . ?
C32 C33 1.376(6) . ?
C33 C34 1.383(6) . ?
C34 C35 1.395(5) . ?
